data_4516732
loop_
_publ_author_name
'Ono, Takashi'
'Qu, Shuanglin'
'Gimbert-Suri\~nach, Carolina'
'Johnson, Michelle A.'
'Marell, Daniel J.'
'Benet-Buchholz, Jordi'
'Cramer, Christopher J.'
'Llobet, Antoni'

_publ_section_title
;
 Hydrogenative Carbon Dioxide Reduction Catalyzed by Mononuclear Ruthenium
 Polypyridyl Complexes: Discerning between Electronic and Steric Effects
;
_journal_issue 9
_journal_name_full 'ACS Catalysis'
_journal_page_first 5932
_journal_paper_doi 10.1021/acscatal.7b00603
_journal_volume 7
_journal_year 2017
_chemical_formula_sum 'C23.5 H20 Cl2 N5 O2 Ru'
_chemical_formula_weight 576.41
_space_group_IT_number 2
_space_group_name_Hall '-P 1'
_space_group_name_H-M_alt 'P -1'
_symmetry_cell_setting triclinic
_symmetry_space_group_name_H-M 'P -1'
_atom_sites_solution_hydrogens mixed
_audit_creation_method SHELXL-2014/7
_cell_angle_alpha 98.387(3)
_cell_angle_beta 102.017(3)
_cell_angle_gamma 101.290(3)
_cell_formula_units_Z 2
_cell_length_a 9.0731(6)
_cell_length_b 10.4974(8)
_cell_length_c 12.7753(10)
_cell_measurement_reflns_used 9980
_cell_measurement_temperature 100(2)
_cell_measurement_theta_max 37.68
_cell_measurement_theta_min 2.85
_cell_volume 1144.77(15)
_computing_cell_refinement 'Bruker APEX3 v2015.9-0'
_computing_data_collection 'Bruker APEX3 v2015.9-0'
_computing_data_reduction 'Bruker SAINT V8.35A'
_computing_molecular_graphics
;
 SHELXle: C.B. Huebschle, G.M. Sheldrick & B. Dittrich
 J.Appl.Cryst. (2011) 44, 1281-1284.
;
_computing_publication_material 'XCIF, SHELXL-2014/7 (Sheldrick, 2014)'
_computing_structure_refinement 'SHELXL-2014/7 (Sheldrick, 2014)'
_computing_structure_solution 'SHELXT V2014/4 (Sheldrick 2014)'
_diffrn_ambient_temperature 100(2)
_diffrn_detector_area_resol_mean 512
_diffrn_detector_type '4K CCD area detector APEX II'
_diffrn_measured_fraction_theta_full 0.996
_diffrn_measured_fraction_theta_max 0.951
_diffrn_measurement_device_type 'APEX DUO Kappa 4-axis goniometer'
_diffrn_measurement_method
;
 Fullsphere data collection, phi and omega scans
;
_diffrn_measurement_specimen_support 'magnetic support with MicroMount'
_diffrn_radiation_monochromator 'Quazar MX Multilayer Optics'
_diffrn_radiation_type MoK\a
_diffrn_radiation_wavelength 0.71073
_diffrn_reflns_av_R_equivalents 0.0536
_diffrn_reflns_av_unetI/netI 0.0562
_diffrn_reflns_Laue_measured_fraction_full 0.996
_diffrn_reflns_Laue_measured_fraction_max 0.951
_diffrn_reflns_limit_h_max 15
_diffrn_reflns_limit_h_min -15
_diffrn_reflns_limit_k_max 18
_diffrn_reflns_limit_k_min -17
_diffrn_reflns_limit_l_max 21
_diffrn_reflns_limit_l_min -21
_diffrn_reflns_number 32052
_diffrn_reflns_point_group_measured_fraction_full 0.996
_diffrn_reflns_point_group_measured_fraction_max 0.951
_diffrn_reflns_theta_full 25.242
_diffrn_reflns_theta_max 37.953
_diffrn_reflns_theta_min 1.661
_diffrn_source 'Microfocus source E025 IuS'
_diffrn_source_current 0.6
_diffrn_source_power 50
_diffrn_source_size '0.2 mm x 0.2 mm fine focus'
_diffrn_source_type 'Bruker APEX DUO'
_exptl_absorpt_coefficient_mu 0.951
_exptl_absorpt_correction_T_max 0.911
_exptl_absorpt_correction_T_min 0.391
_exptl_absorpt_correction_type multi-scan
_exptl_absorpt_process_details
; 
 SADABS Version 2008/1 Bruker-Nonius
 Blessing, Acta Cryst. (1995) A51 33-38
;
_exptl_crystal_colour black
_exptl_crystal_density_diffrn 1.672
_exptl_crystal_description Block
_exptl_crystal_F_000 580
_exptl_crystal_size_max 0.20
_exptl_crystal_size_mid 0.10
_exptl_crystal_size_min 0.10
_refine_diff_density_max 3.577
_refine_diff_density_min -6.437
_refine_diff_density_rms 0.236
_refine_ls_extinction_method none
_refine_ls_goodness_of_fit_ref 1.030
_refine_ls_hydrogen_treatment constr
_refine_ls_matrix_type full
_refine_ls_number_parameters 318
_refine_ls_number_reflns 11823
_refine_ls_number_restraints 0
_refine_ls_restrained_S_all 1.030
_refine_ls_R_factor_all 0.0608
_refine_ls_R_factor_gt 0.0576
_refine_ls_shift/su_max 0.002
_refine_ls_shift/su_mean 0.000
_refine_ls_structure_factor_coef Fsqd
_refine_ls_weighting_details 'w=1/[\s^2^(Fo^2^)+(0.1223P)^2^+0.1815P] where P=(Fo^2^+2Fc^2^)/3'
_refine_ls_weighting_scheme calc
_refine_ls_wR_factor_gt 0.1541
_refine_ls_wR_factor_ref 0.1589
_reflns_Friedel_coverage 0.000
_reflns_number_gt 10794
_reflns_number_total 11823
_reflns_threshold_expression 'I > 2\s(I)'
_cod_data_source_file cs7b00603_si_002.cif
_cod_data_source_block mo_TO1142_0m
_cod_depositor_comments
;
The following automatic conversions were performed:

data item '_exptl_absorpt_correction_type' value 'Multi-scan' was
changed to 'multi-scan' in accordance with the
/home/saulius/struct/COD-crude-data/automatic-downloads/DataCite-retrospective/ACS/depositions/lib/dictionaries/cif_core.dic
dictionary named 'cif_core.dic' version 2.4.2 last updated on
2011-04-26.

data item '_symmetry_cell_setting' value 'Triclinic' was changed to
'triclinic' in accordance with the
/home/saulius/struct/COD-crude-data/automatic-downloads/DataCite-retrospective/ACS/depositions/lib/dictionaries/cif_core.dic
dictionary named 'cif_core.dic' version 2.4.2 last updated on
2011-04-26.

Automatic conversion script
Id: cif_fix_values 6909 2019-04-08 15:41:33Z antanas 
;
_cod_original_sg_symbol_H-M P-1
_cod_original_formula_sum 'C23.50 H20 Cl2 N5 O2 Ru'
_cod_database_code 4516732
_shelx_shelxl_version_number 2014/7
_shelx_space_group_comment
;
The symmetry employed for this shelxl refinement is uniquely defined
by the following loop, which should always be used as a source of
symmetry information in preference to the above space-group names.
They are only intended as comments.
;
_shelx_estimated_absorpt_t_min 0.833
_shelx_estimated_absorpt_t_max 0.911

loop_
_space_group_symop_operation_xyz
'x, y, z'
'-x, -y, -z'

loop_
_atom_site_label
_atom_site_type_symbol
_atom_site_fract_x
_atom_site_fract_y
_atom_site_fract_z
_atom_site_U_iso_or_equiv
_atom_site_adp_type
_atom_site_occupancy
_atom_site_site_symmetry_order
_atom_site_calc_flag
_atom_site_refinement_flags_posn
_atom_site_refinement_flags_adp
_atom_site_refinement_flags_occupancy
_atom_site_disorder_assembly
_atom_site_disorder_group
Ru1 Ru 0.72356(2) 0.55052(2) 0.74393(2) 0.01084(5) Uani 1 1 d . . . . .
Cl1 Cl 0.81234(5) 0.67328(3) 0.62108(3) 0.01335(7) Uani 1 1 d . . . . .
O2 O 0.61774(15) 0.39393(11) 0.61755(10) 0.0145(2) Uani 1 1 d . . . . .
N5 N 0.92540(18) 0.48082(14) 0.76665(12) 0.0144(2) Uani 1 1 d . . . . .
N3 N 0.81714(17) 0.68865(14) 0.87402(11) 0.0147(2) Uani 1 1 d . . . . .
N1 N 0.52213(17) 0.62249(13) 0.72052(11) 0.0127(2) Uani 1 1 d . . . . .
O1 O 0.64241(17) 0.44011(15) 0.84649(11) 0.0193(2) Uani 1 1 d . . . . .
C13 C 0.9573(2) 0.69685(17) 0.94633(13) 0.0168(3) Uani 1 1 d . . . . .
N4 N 1.05646(18) 0.62450(16) 0.94200(12) 0.0191(3) Uani 1 1 d . . . . .
N2 N 0.61232(18) 0.80449(15) 0.87744(12) 0.0178(2) Uani 1 1 d . . . . .
C14 C 1.0446(2) 0.52220(18) 0.85725(14) 0.0169(3) Uani 1 1 d . . . . .
C1 C 0.4031(2) 0.56042(15) 0.63402(13) 0.0150(3) Uani 1 1 d . . . . .
H1 H 0.4183 0.4901 0.5846 0.018 Uiso 1 1 calc R U . . .
C5 C 0.5023(2) 0.72812(16) 0.78738(13) 0.0150(3) Uani 1 1 d . . . . .
C18 C 0.9401(2) 0.38944(17) 0.68466(15) 0.0180(3) Uani 1 1 d . . . . .
H18 H 0.8598 0.3640 0.6195 0.022 Uiso 1 1 calc R U . . .
C4 C 0.3606(2) 0.7656(2) 0.76879(16) 0.0221(3) Uani 1 1 d . . . . .
H4 H 0.3486 0.8394 0.8163 0.027 Uiso 1 1 calc R U . . .
C2 C 0.2614(2) 0.59262(17) 0.61301(14) 0.0176(3) Uani 1 1 d . . . . .
H2 H 0.1809 0.5442 0.5519 0.021 Uiso 1 1 calc R U . . .
C6 C 0.7475(2) 0.78411(16) 0.91423(12) 0.0158(3) Uani 1 1 d . . . . .
C7 C 0.8529(2) 0.86331(17) 1.01640(13) 0.0186(3) Uani 1 1 d . . . . .
C3 C 0.2382(2) 0.69753(19) 0.68292(16) 0.0210(3) Uani 1 1 d . . . . .
H3 H 0.1412 0.7214 0.6718 0.025 Uiso 1 1 calc R U . . .
C12 C 0.9808(2) 0.80865(18) 1.03724(13) 0.0194(3) Uani 1 1 d . . . . .
C15 C 1.1716(2) 0.4630(2) 0.86924(17) 0.0235(3) Uani 1 1 d . . . . .
H15 H 1.2509 0.4890 0.9350 0.028 Uiso 1 1 calc R U . . .
C11 C 1.1026(2) 0.8610(2) 1.12893(15) 0.0257(4) Uani 1 1 d . . . . .
H11 H 1.1896 0.8229 1.1436 0.031 Uiso 1 1 calc R U . . .
C8 C 0.8408(3) 0.97372(19) 1.08614(15) 0.0240(4) Uani 1 1 d . . . . .
H8 H 0.7525 1.0104 1.0721 0.029 Uiso 1 1 calc R U . . .
C17 C 1.0643(2) 0.33194(19) 0.69071(18) 0.0230(3) Uani 1 1 d . . . . .
H17 H 1.0698 0.2692 0.6309 0.028 Uiso 1 1 calc R U . . .
C16 C 1.1825(3) 0.3676(2) 0.78676(19) 0.0264(4) Uani 1 1 d . . . . .
H16 H 1.2680 0.3271 0.7949 0.032 Uiso 1 1 calc R U . . .
C9 C 0.9635(3) 1.0279(2) 1.17729(16) 0.0284(4) Uani 1 1 d . . . . .
H9 H 0.9600 1.1043 1.2259 0.034 Uiso 1 1 calc R U . . .
C10 C 1.0910(3) 0.9725(2) 1.19843(16) 0.0310(5) Uani 1 1 d . . . . .
H10 H 1.1724 1.0113 1.2617 0.037 Uiso 1 1 calc R U . . .
C23 C 0.4986(2) 0.18058(16) 0.51666(17) 0.0228(3) Uani 1 1 d . . . . .
H23A H 0.4223 0.2123 0.4671 0.034 Uiso 1 1 calc R U . . .
H23B H 0.4505 0.0935 0.5284 0.034 Uiso 1 1 calc R U . . .
H23C H 0.5864 0.1734 0.4845 0.034 Uiso 1 1 calc R U . . .
C22 C 0.55483(19) 0.27642(14) 0.62384(14) 0.0163(3) Uani 1 1 d . . . . .
C21 C 0.5362(2) 0.23515(17) 0.72056(17) 0.0233(4) Uani 1 1 d . . . . .
H21 H 0.4921 0.1440 0.7157 0.028 Uiso 1 1 calc R U . . .
C20 C 0.5771(2) 0.3172(2) 0.82394(16) 0.0230(3) Uani 1 1 d . . . . .
C19 C 0.5424(3) 0.2607(3) 0.9204(2) 0.0364(6) Uani 1 1 d . . . . .
H19A H 0.6398 0.2628 0.9719 0.055 Uiso 1 1 calc R U . . .
H19B H 0.4818 0.1690 0.8955 0.055 Uiso 1 1 calc R U . . .
H19C H 0.4830 0.3137 0.9567 0.055 Uiso 1 1 calc R U . . .
C1S C 0.0560(8) 1.0222(5) 0.4595(4) 0.0376(11) Uani 0.5 1 d . . P A -1
H1SA H 0.0578 0.9679 0.3927 0.045 Uiso 0.5 1 d R U P A -1
H1SB H 0.1169 1.1090 0.4623 0.045 Uiso 0.5 1 d R U P A -1
Cl1S Cl 0.1447(3) 0.9544(3) 0.5653(2) 0.0547(6) Uani 0.5 1 d . . P A -1
Cl2S Cl -0.1335(3) 1.0233(3) 0.4634(3) 0.0640(7) Uani 0.5 1 d . . P A -1

loop_
_atom_site_aniso_label
_atom_site_aniso_U_11
_atom_site_aniso_U_22
_atom_site_aniso_U_33
_atom_site_aniso_U_23
_atom_site_aniso_U_13
_atom_site_aniso_U_12
Ru1 0.01111(7) 0.00811(7) 0.01174(7) 0.00068(4) -0.00098(5) 0.00353(4)
Cl1 0.01482(15) 0.00831(13) 0.01472(14) 0.00146(10) -0.00045(11) 0.00245(11)
O2 0.0161(5) 0.0069(4) 0.0186(5) 0.0011(3) 0.0006(4) 0.0029(3)
N5 0.0147(6) 0.0115(5) 0.0171(5) 0.0041(4) 0.0004(4) 0.0057(4)
N3 0.0130(5) 0.0157(5) 0.0130(5) -0.0001(4) -0.0011(4) 0.0042(4)
N1 0.0128(5) 0.0103(5) 0.0130(5) -0.0005(4) -0.0009(4) 0.0041(4)
O1 0.0167(5) 0.0233(6) 0.0173(5) 0.0078(4) 0.0015(4) 0.0039(4)
C13 0.0153(6) 0.0183(6) 0.0132(5) 0.0013(4) -0.0017(5) 0.0024(5)
N4 0.0156(6) 0.0227(6) 0.0170(5) 0.0042(5) -0.0019(5) 0.0059(5)
N2 0.0161(6) 0.0159(5) 0.0173(5) -0.0049(4) 0.0004(5) 0.0039(4)
C14 0.0147(6) 0.0183(6) 0.0186(6) 0.0068(5) 0.0001(5) 0.0074(5)
C1 0.0147(6) 0.0113(5) 0.0156(6) -0.0009(4) -0.0029(5) 0.0046(5)
C5 0.0131(6) 0.0134(6) 0.0167(6) -0.0022(4) 0.0007(5) 0.0055(5)
C18 0.0177(7) 0.0134(6) 0.0230(7) 0.0018(5) 0.0031(6) 0.0072(5)
C4 0.0169(7) 0.0211(7) 0.0259(8) -0.0046(6) 0.0006(6) 0.0105(6)
C2 0.0137(6) 0.0167(6) 0.0199(6) 0.0021(5) -0.0022(5) 0.0057(5)
C6 0.0154(6) 0.0144(6) 0.0136(5) -0.0030(4) 0.0004(5) 0.0018(5)
C7 0.0179(7) 0.0189(7) 0.0136(6) -0.0033(5) 0.0004(5) -0.0002(5)
C3 0.0145(7) 0.0214(7) 0.0254(8) -0.0006(6) 0.0003(6) 0.0090(6)
C12 0.0181(7) 0.0209(7) 0.0130(6) -0.0013(5) -0.0018(5) -0.0002(5)
C15 0.0180(7) 0.0291(9) 0.0260(8) 0.0110(7) 0.0007(6) 0.0126(7)
C11 0.0226(8) 0.0292(9) 0.0162(7) -0.0015(6) -0.0055(6) 0.0001(7)
C8 0.0249(8) 0.0213(7) 0.0180(7) -0.0082(5) 0.0038(6) -0.0020(6)
C17 0.0216(8) 0.0190(7) 0.0314(9) 0.0038(6) 0.0067(7) 0.0122(6)
C16 0.0212(8) 0.0279(9) 0.0355(10) 0.0122(8) 0.0051(7) 0.0155(7)
C9 0.0319(10) 0.0250(8) 0.0176(7) -0.0092(6) 0.0029(7) -0.0050(7)
C10 0.0303(10) 0.0324(10) 0.0168(7) -0.0067(6) -0.0039(7) -0.0049(8)
C23 0.0226(8) 0.0071(5) 0.0331(9) -0.0019(5) -0.0009(7) 0.0032(5)
C22 0.0130(6) 0.0072(5) 0.0263(7) 0.0030(4) -0.0016(5) 0.0038(4)
C21 0.0211(8) 0.0150(6) 0.0302(8) 0.0114(6) -0.0028(6) 0.0001(6)
C20 0.0139(6) 0.0273(8) 0.0271(8) 0.0170(6) -0.0013(6) 0.0008(6)
C19 0.0243(9) 0.0478(13) 0.0328(10) 0.0261(10) -0.0011(8) -0.0063(9)
C1S 0.057(3) 0.0243(18) 0.037(2) 0.0145(16) 0.017(2) 0.009(2)
Cl1S 0.0388(9) 0.0744(15) 0.0508(10) 0.0408(9) 0.0031(7) -0.0001(9)
Cl2S 0.0398(9) 0.0680(14) 0.086(2) 0.0308(14) 0.0097(13) 0.0115(9)

loop_
_atom_type_symbol
_atom_type_description
_atom_type_scat_dispersion_real
_atom_type_scat_dispersion_imag
_atom_type_scat_source
C C 0.0033 0.0016 'International Tables Vol C Tables 4.2.6.8 and 6.1.1.4'
H H 0.0000 0.0000 'International Tables Vol C Tables 4.2.6.8 and 6.1.1.4'
N N 0.0061 0.0033 'International Tables Vol C Tables 4.2.6.8 and 6.1.1.4'
O O 0.0106 0.0060 'International Tables Vol C Tables 4.2.6.8 and 6.1.1.4'
Cl Cl 0.1484 0.1585 'International Tables Vol C Tables 4.2.6.8 and 6.1.1.4'
Ru Ru -1.2594 0.8363 'International Tables Vol C Tables 4.2.6.8 and 6.1.1.4'

loop_
_geom_angle_atom_site_label_1
_geom_angle_atom_site_label_2
_geom_angle_atom_site_label_3
_geom_angle
N3 Ru1 O1 85.65(6)
N3 Ru1 O2 174.30(5)
O1 Ru1 O2 88.65(6)
N3 Ru1 N5 89.87(6)
O1 Ru1 N5 91.03(6)
O2 Ru1 N5 90.02(6)
N3 Ru1 N1 89.93(6)
O1 Ru1 N1 89.60(6)
O2 Ru1 N1 90.24(5)
N5 Ru1 N1 179.32(5)
N3 Ru1 Cl1 96.03(5)
O1 Ru1 Cl1 178.28(4)
O2 Ru1 Cl1 89.67(4)
N5 Ru1 Cl1 89.32(4)
N1 Ru1 Cl1 90.06(4)
C22 O2 Ru1 127.32(12)
C14 N5 C18 117.76(16)
C14 N5 Ru1 124.34(13)
C18 N5 Ru1 117.89(11)
C6 N3 C13 109.49(13)
C6 N3 Ru1 125.39(11)
C13 N3 Ru1 124.79(12)
C1 N1 C5 117.45(15)
C1 N1 Ru1 118.37(11)
C5 N1 Ru1 124.18(11)
C20 O1 Ru1 126.90(13)
N4 C13 N3 129.83(15)
N4 C13 C12 122.29(15)
N3 C13 C12 107.88(15)
C13 N4 C14 125.14(15)
C6 N2 C5 125.48(15)
N5 C14 N4 125.16(16)
N5 C14 C15 120.56(18)
N4 C14 C15 114.26(16)
N1 C1 C2 124.19(16)
N1 C5 N2 125.20(15)
N1 C5 C4 120.43(15)
N2 C5 C4 114.36(15)
N5 C18 C17 123.78(17)
C3 C4 C5 121.23(17)
C1 C2 C3 118.74(15)
N2 C6 N3 129.77(14)
N2 C6 C7 122.04(16)
N3 C6 C7 108.12(15)
C12 C7 C8 121.57(16)
C12 C7 C6 107.34(15)
C8 C7 C6 131.10(18)
C4 C3 C2 117.85(17)
C7 C12 C11 121.63(17)
C7 C12 C13 107.09(14)
C11 C12 C13 131.27(19)
C16 C15 C14 120.76(18)
C12 C11 C10 116.8(2)
C7 C8 C9 117.1(2)
C18 C17 C16 118.64(19)
C15 C16 C17 118.26(18)
C10 C9 C8 121.23(19)
C9 C10 C11 121.65(17)
O2 C22 C21 124.80(16)
O2 C22 C23 114.62(16)
C21 C22 C23 120.58(15)
C22 C21 C20 125.40(15)
O1 C20 C21 125.98(17)
O1 C20 C19 114.3(2)
C21 C20 C19 119.75(18)
Cl2S C1S Cl1S 111.1(3)

loop_
_geom_bond_atom_site_label_1
_geom_bond_atom_site_label_2
_geom_bond_distance
Ru1 N3 1.9526(14)
Ru1 O1 2.0279(13)
Ru1 O2 2.0477(12)
Ru1 N5 2.0830(15)
Ru1 N1 2.0927(15)
Ru1 Cl1 2.3415(4)
O2 C22 1.2752(19)
N5 C14 1.359(2)
N5 C18 1.360(2)
N3 C6 1.379(2)
N3 C13 1.387(2)
N1 C1 1.353(2)
N1 C5 1.363(2)
O1 C20 1.273(2)
C13 N4 1.290(2)
C13 C12 1.474(2)
N4 C14 1.380(3)
N2 C6 1.289(2)
N2 C5 1.379(2)
C14 C15 1.404(3)
C1 C2 1.375(2)
C5 C4 1.401(3)
C18 C17 1.372(3)
C4 C3 1.378(3)
C2 C3 1.392(3)
C6 C7 1.470(2)
C7 C12 1.387(3)
C7 C8 1.392(3)
C12 C11 1.390(2)
C15 C16 1.377(3)
C11 C10 1.397(3)
C8 C9 1.392(3)
C17 C16 1.399(3)
C9 C10 1.389(4)
C23 C22 1.501(3)
C22 C21 1.399(3)
C21 C20 1.401(3)
C20 C19 1.507(3)
C1S Cl2S 1.733(7)
C1S Cl1S 1.741(6)

loop_
_geom_torsion_atom_site_label_1
_geom_torsion_atom_site_label_2
_geom_torsion_atom_site_label_3
_geom_torsion_atom_site_label_4
_geom_torsion
C6 N3 C13 N4 177.78(18)
Ru1 N3 C13 N4 4.0(3)
C6 N3 C13 C12 -2.05(19)
Ru1 N3 C13 C12 -175.81(12)
N3 C13 N4 C14 3.0(3)
C12 C13 N4 C14 -177.16(17)
C18 N5 C14 N4 172.18(17)
Ru1 N5 C14 N4 -6.7(2)
C18 N5 C14 C15 -5.8(3)
Ru1 N5 C14 C15 175.33(14)
C13 N4 C14 N5 -1.3(3)
C13 N4 C14 C15 176.83(18)
C5 N1 C1 C2 -3.7(3)
Ru1 N1 C1 C2 175.97(14)
C1 N1 C5 N2 -178.44(16)
Ru1 N1 C5 N2 1.9(2)
C1 N1 C5 C4 2.9(3)
Ru1 N1 C5 C4 -176.76(15)
C6 N2 C5 N1 -3.0(3)
C6 N2 C5 C4 175.74(19)
C14 N5 C18 C17 3.6(3)
Ru1 N5 C18 C17 -177.50(15)
N1 C5 C4 C3 -0.1(3)
N2 C5 C4 C3 -178.94(19)
N1 C1 C2 C3 1.6(3)
C5 N2 C6 N3 2.3(3)
C5 N2 C6 C7 -174.53(17)
C13 N3 C6 N2 -174.21(18)
Ru1 N3 C6 N2 -0.5(3)
C13 N3 C6 C7 2.9(2)
Ru1 N3 C6 C7 176.65(12)
N2 C6 C7 C12 174.70(17)
N3 C6 C7 C12 -2.7(2)
N2 C6 C7 C8 -5.4(3)
N3 C6 C7 C8 177.16(19)
C5 C4 C3 C2 -2.0(3)
C1 C2 C3 C4 1.3(3)
C8 C7 C12 C11 0.3(3)
C6 C7 C12 C11 -179.83(17)
C8 C7 C12 C13 -178.46(17)
C6 C7 C12 C13 1.4(2)
N4 C13 C12 C7 -179.55(17)
N3 C13 C12 C7 0.3(2)
N4 C13 C12 C11 1.9(3)
N3 C13 C12 C11 -178.27(19)
N5 C14 C15 C16 4.0(3)
N4 C14 C15 C16 -174.21(19)
C7 C12 C11 C10 -0.8(3)
C13 C12 C11 C10 177.6(2)
C12 C7 C8 C9 0.7(3)
C6 C7 C8 C9 -179.17(19)
N5 C18 C17 C16 0.7(3)
C14 C15 C16 C17 0.4(3)
C18 C17 C16 C15 -2.6(3)
C7 C8 C9 C10 -1.1(3)
C8 C9 C10 C11 0.6(4)
C12 C11 C10 C9 0.3(3)
Ru1 O2 C22 C21 5.2(3)
Ru1 O2 C22 C23 -175.07(12)
O2 C22 C21 C20 3.0(3)
C23 C22 C21 C20 -176.67(19)
Ru1 O1 C20 C21 -5.7(3)
Ru1 O1 C20 C19 174.81(15)
C22 C21 C20 O1 -2.8(3)
C22 C21 C20 C19 176.7(2)
